data_4341114
loop_
_publ_author_name
'Wan, Hongxiang'
'Wang, Congling'
'Zhang, Yu'
'Miao, Hao'
'Zhou, Shuai'
'Xu, Yan'

_publ_section_title
;
 Four 2D &quot;Fully Reduced&quot; Polyoxovanadates: Vanadium Oxide
 Clusters Encapsulating Different Guest Molecules.
;
_journal_issue 19
_journal_name_full 'Inorganic chemistry'
_journal_page_first 10498
_journal_page_last 10505
_journal_paper_doi 10.1021/ic501573p
_journal_volume 53
_journal_year 2014
_chemical_formula_sum 'C35 H125 Cd4 N22 O65 P6 V21'
_chemical_formula_weight 3599.73
_chemical_name_systematic
; 
 ? 
;
_space_group_IT_number 15
_symmetry_cell_setting monoclinic
_symmetry_space_group_name_Hall '-C 2yc'
_symmetry_space_group_name_H-M 'C 1 2/c 1'
_atom_sites_solution_hydrogens geom
_atom_sites_solution_primary direct
_atom_sites_solution_secondary difmap
_audit_creation_method SHELXL-97
_cell_angle_alpha 90.00
_cell_angle_beta 98.974(7)
_cell_angle_gamma 90.00
_cell_formula_units_Z 4
_cell_length_a 16.000(9)
_cell_length_b 32.15(2)
_cell_length_c 26.208(14)
_cell_measurement_reflns_used 11541
_cell_measurement_temperature 296(2)
_cell_measurement_theta_max 25.02
_cell_measurement_theta_min 1.27
_cell_volume 13316(13)
_computing_cell_refinement 'SAINT (Bruker, 2005)'
_computing_data_collection 'APEX2 (Bruker, 2005)'
_computing_data_reduction SAINT
_computing_molecular_graphics SHELXTL
_computing_publication_material SHELXTL
_computing_structure_refinement 'SHELXL-97 (Sheldrick, 1997)'
_computing_structure_solution 'SHELXS-97 (Sheldrick, 1990)'
_diffrn_ambient_temperature 296(2)
_diffrn_measured_fraction_theta_full 0.980
_diffrn_measured_fraction_theta_max 0.980
_diffrn_radiation_monochromator graphite
_diffrn_radiation_source 'fine-focus sealed tube'
_diffrn_radiation_type MoK\a
_diffrn_radiation_wavelength 0.71073
_diffrn_reflns_av_R_equivalents 0.1067
_diffrn_reflns_av_sigmaI/netI 0.1098
_diffrn_reflns_limit_h_max 17
_diffrn_reflns_limit_h_min -19
_diffrn_reflns_limit_k_max 29
_diffrn_reflns_limit_k_min -38
_diffrn_reflns_limit_l_max 31
_diffrn_reflns_limit_l_min -31
_diffrn_reflns_number 40767
_diffrn_reflns_theta_full 25.02
_diffrn_reflns_theta_max 25.02
_diffrn_reflns_theta_min 1.27
_exptl_absorpt_coefficient_mu 2.175
_exptl_absorpt_correction_T_max 0.7803
_exptl_absorpt_correction_T_min 0.7223
_exptl_absorpt_correction_type multi-scan
_exptl_absorpt_process_details '(SADABS; Sheldrick, 2003)'
_exptl_crystal_colour dark
_exptl_crystal_density_diffrn 1.796
_exptl_crystal_density_method 'not measured'
_exptl_crystal_description block
_exptl_crystal_F_000 7096
_exptl_crystal_size_max 0.16
_exptl_crystal_size_mid 0.13
_exptl_crystal_size_min 0.12
_refine_diff_density_max 2.040
_refine_diff_density_min -2.202
_refine_diff_density_rms 0.244
_refine_ls_extinction_method none
_refine_ls_goodness_of_fit_ref 1.097
_refine_ls_hydrogen_treatment mixed
_refine_ls_matrix_type full
_refine_ls_number_parameters 728
_refine_ls_number_reflns 11541
_refine_ls_number_restraints 168
_refine_ls_restrained_S_all 1.101
_refine_ls_R_factor_all 0.1617
_refine_ls_R_factor_gt 0.0976
_refine_ls_shift/su_max 0.013
_refine_ls_shift/su_mean 0.001
_refine_ls_structure_factor_coef Fsqd
_refine_ls_weighting_details 'calc w=1/[\s^2^(Fo^2^)+(0.1518P)^2^+75.9577P] where P=(Fo^2^+2Fc^2^)/3'
_refine_ls_weighting_scheme calc
_refine_ls_wR_factor_gt 0.2742
_refine_ls_wR_factor_ref 0.3038
_reflns_number_gt 6240
_reflns_number_total 11541
_reflns_threshold_expression >2sigma(I)
_cod_data_source_file ic501573p_si_004.cif
_cod_data_source_block wcl-35
_cod_depositor_comments
;
The following automatic conversions were performed:

'_symmetry_cell_setting' value 'Monoclinic' changed to 'monoclinic'
according to
/home/saulius/struct/COD-crude-data--automatic-downloads/rss-feeds/ACS/lib/dictionaries/cif_core.dic
dictionary named 'cif_core.dic' version 2.4.2 from 2011-04-26.

Automatic conversion script
Id: cif_fix_values 2281 2013-09-26 08:29:07Z andrius 

 Adding full bibliography for 4341112--4341115.cif.
;
_cod_original_cell_volume 13315(13)
_cod_original_sg_symbol_H-M C2/c
_cod_database_code 4341114

loop_
_symmetry_equiv_pos_as_xyz
'x, y, z'
'-x, y, -z+1/2'
'x+1/2, y+1/2, z'
'-x+1/2, y+1/2, -z+1/2'
'-x, -y, -z'
'x, -y, z-1/2'
'-x+1/2, -y+1/2, -z'
'x+1/2, -y+1/2, z-1/2'

loop_
_atom_site_label
_atom_site_type_symbol
_atom_site_fract_x
_atom_site_fract_y
_atom_site_fract_z
_atom_site_U_iso_or_equiv
_atom_site_adp_type
_atom_site_occupancy
_atom_site_symmetry_multiplicity
_atom_site_calc_flag
_atom_site_refinement_flags
Cd1 Cd 0.0000 0.11560(4) 0.7500 0.0749(4) Uani 1 2 d S
Cd2 Cd -0.5000 0.0000 1.0000 0.0580(3) Uani 1 2 d S
Cd3 Cd -0.65729(7) 0.31753(4) 0.56446(4) 0.0978(4) Uani 1 1 d .
V1 V -0.25815(10) 0.21329(5) 0.79112(6) 0.0484(4) Uani 1 1 d .
V2 V -0.32111(10) 0.21872(5) 0.65816(6) 0.0486(4) Uani 1 1 d .
V3 V -0.49999(10) 0.17672(4) 0.91633(5) 0.0452(4) Uani 1 1 d .
V4 V -0.39823(10) 0.26353(4) 0.76179(6) 0.0481(4) Uani 1 1 d .
V5 V -0.33412(10) 0.21045(4) 0.88609(5) 0.0456(4) Uani 1 1 d .
V6 V -0.5000 0.00137(6) 0.7500 0.0427(6) Uani 1 2 d S
V7 V -0.33278(10) 0.04778(4) 0.83084(6) 0.0459(4) Uani 1 1 d .
V8 V -0.61821(10) 0.11686(5) 0.87394(5) 0.0450(4) Uani 1 1 d .
V9 V -0.38973(10) 0.10352(4) 0.91474(5) 0.0434(4) Uani 1 1 d .
V10 V -0.32482(10) 0.05788(4) 0.72541(6) 0.0445(4) Uani 1 1 d .
V11 V -0.22831(10) 0.12367(4) 0.83317(6) 0.0463(4) Uani 1 1 d .
P1 P -0.21905(15) 0.14069(7) 0.71112(9) 0.0460(6) Uani 1 1 d .
P2 P -0.49647(16) 0.26654(7) 0.64385(9) 0.0480(7) Uani 1 1 d .
P3 P -0.52043(15) 0.03121(7) 0.86317(8) 0.0427(6) Uani 1 1 d .
O1 O -0.3345(4) 0.24412(16) 0.8247(2) 0.0461(16) Uani 1 1 d .
O2 O -0.3831(4) 0.16313(17) 0.9142(2) 0.0477(16) Uani 1 1 d .
O3 O -0.3386(4) 0.22307(18) 0.7286(2) 0.0510(17) Uani 1 1 d .
O4 O -0.5071(4) 0.11746(16) 0.9131(2) 0.0463(16) Uani 1 1 d .
O5 O -0.2599(4) 0.17799(17) 0.8508(2) 0.0443(16) Uani 1 1 d .
O6 O -0.4982(4) 0.26103(17) 0.7036(2) 0.0486(17) Uani 1 1 d .
O7 O -0.5448(4) 0.22821(17) 0.6164(2) 0.0510(17) Uani 1 1 d .
O8 O -0.2634(3) 0.07702(17) 0.7894(2) 0.0432(16) Uani 1 1 d .
O9 O -0.2235(3) 0.15648(16) 0.7663(2) 0.0455(16) Uani 1 1 d .
O10 O -0.2787(4) 0.23556(19) 0.9327(2) 0.0601(19) Uani 1 1 d .
O11 O -0.5831(4) 0.06582(16) 0.8375(2) 0.0448(16) Uani 1 1 d .
O12 O -0.5189(4) -0.00288(16) 0.8240(2) 0.0462(16) Uani 1 1 d .
O13 O -0.3031(4) 0.09677(16) 0.8723(2) 0.0447(16) Uani 1 1 d .
O14 O -0.4316(4) 0.05255(16) 0.8721(2) 0.0471(17) Uani 1 1 d .
O15 O -0.3985(4) 0.17515(17) 0.6336(2) 0.0481(17) Uani 1 1 d .
O16 O -0.1335(4) 0.1157(2) 0.8604(3) 0.068(2) Uani 1 1 d .
O17 O -0.5936(4) 0.03863(17) 0.7330(2) 0.0470(16) Uani 1 1 d .
O18 O -0.3507(4) 0.08844(19) 0.9719(2) 0.0567(18) Uani 1 1 d .
O19 O -0.3009(4) 0.11316(16) 0.6941(2) 0.0443(16) Uani 1 1 d .
O20 O -0.4064(4) 0.26483(17) 0.6364(2) 0.0555(18) Uani 1 1 d .
O21 O -0.2253(4) 0.17801(18) 0.6759(2) 0.0535(18) Uani 1 1 d .
O22 O -0.3634(4) 0.30939(19) 0.7547(3) 0.067(2) Uani 1 1 d .
O23 O -0.5184(5) 0.1937(2) 0.9709(2) 0.063(2) Uani 1 1 d .
O24 O -0.1744(4) 0.2411(2) 0.7933(3) 0.072(2) Uani 1 1 d .
O25 O -0.1421(4) 0.1153(2) 0.7102(3) 0.068(2) Uani 1 1 d .
O26 O -0.5462(4) 0.01695(19) 0.9127(2) 0.0552(18) Uani 1 1 d .
O27 O -0.5396(5) 0.30583(18) 0.6250(2) 0.064(2) Uani 1 1 d .
O28 O -0.2874(4) 0.0062(2) 0.8529(3) 0.070(2) Uani 1 1 d .
O29 O -0.6812(4) 0.1075(2) 0.9140(2) 0.064(2) Uani 1 1 d .
O30 O -0.2714(4) 0.0207(2) 0.7075(3) 0.065(2) Uani 1 1 d .
N9 N -0.4166(6) -0.0510(2) 0.7683(4) 0.071(3) Uani 1 1 d .
H9A H -0.3832 -0.0538 0.7439 0.085 Uiso 1 1 calc R
H9B H -0.3832 -0.0466 0.7987 0.085 Uiso 1 1 calc R
N1 N -0.6354(6) 0.0076(3) 1.0203(4) 0.084(3) Uani 1 1 d .
H1A H -0.6737 -0.0032 0.9949 0.101 Uiso 1 1 calc R
H1B H -0.6395 -0.0059 1.0498 0.101 Uiso 1 1 calc R
N5 N -0.6113(8) 0.2792(3) 0.5011(4) 0.106(3) Uani 1 1 d U
H5A H -0.5857 0.2560 0.5151 0.127 Uiso 1 1 calc R
H5B H -0.6560 0.2714 0.4779 0.127 Uiso 1 1 calc R
N3 N -0.2300(6) 0.2679(3) 0.6703(4) 0.091(3) Uani 1 1 d U
H3A H -0.2555 0.2926 0.6729 0.110 Uiso 1 1 calc R
H3B H -0.1926 0.2635 0.6991 0.110 Uiso 1 1 calc R
N4 N -0.2815(6) 0.2241(3) 0.5843(4) 0.096(3) Uani 1 1 d DU
H4A H -0.2514 0.2011 0.5796 0.115 Uiso 1 1 calc R
H4B H -0.3283 0.2235 0.5603 0.115 Uiso 1 1 calc R
N7 N -0.7284(6) 0.3304(4) 0.6313(4) 0.100(4) Uani 1 1 d .
H7A H -0.7092 0.3134 0.6579 0.120 Uiso 1 1 calc R
H7B H -0.7193 0.3568 0.6420 0.120 Uiso 1 1 calc R
N1A N -0.5054(7) 0.0693(3) 1.0225(4) 0.085(3) Uani 1 1 d .
H1AA H -0.4586 0.0761 1.0446 0.103 Uiso 1 1 calc R
H1AB H -0.5075 0.0853 0.9941 0.103 Uiso 1 1 calc R
N8 N -0.7948(7) 0.3269(3) 0.5268(4) 0.096(4) Uani 1 1 d .
H8A H -0.7977 0.3481 0.5042 0.115 Uiso 1 1 calc R
H8B H -0.8133 0.3037 0.5092 0.115 Uiso 1 1 calc R
N10 N -0.0525(9) 0.0587(4) 0.7945(5) 0.139(5) Uani 1 1 d .
H10A H -0.0231 0.0558 0.8265 0.167 Uiso 1 1 calc R
H10B H -0.1077 0.0620 0.7966 0.167 Uiso 1 1 calc R
N6 N -0.5958(9) 0.3600(4) 0.5270(5) 0.144(3) Uani 1 1 d DU
H6A H -0.6313 0.3816 0.5188 0.172 Uiso 1 1 calc R
H6B H -0.5520 0.3696 0.5497 0.172 Uiso 1 1 calc R
N11 N -0.0147(8) 0.1727(4) 0.7986(5) 0.127(4) Uani 1 1 d U
H11A H -0.0701 0.1766 0.7997 0.153 Uiso 1 1 calc R
H11B H 0.0111 0.1678 0.8311 0.153 Uiso 1 1 calc R
C1 C -0.5801(9) 0.0767(5) 1.0465(6) 0.111(5) Uani 1 1 d .
C13 C -0.4655(9) -0.0894(4) 0.7712(5) 0.097(4) Uani 1 1 d U
C8 C -0.5495(11) 0.3037(4) 0.4739(7) 0.127(3) Uani 1 1 d DU
H8C H -0.4975 0.3000 0.4987 0.153 Uiso 1 1 calc R
C12 C -0.8742(12) 0.3330(6) 0.6497(8) 0.158(6) Uani 1 1 d U
H12A H -0.9307 0.3270 0.6330 0.237 Uiso 1 1 calc R
H12B H -0.8700 0.3619 0.6589 0.237 Uiso 1 1 calc R
H12C H -0.8614 0.3164 0.6804 0.237 Uiso 1 1 calc R
C11 C -0.8492(9) 0.3357(5) 0.5649(5) 0.109(4) Uani 1 1 d U
H11C H -0.8605 0.3653 0.5646 0.131 Uiso 1 1 calc R
H11D H -0.9027 0.3216 0.5547 0.131 Uiso 1 1 calc R
C10 C -0.8162(9) 0.3238(5) 0.6158(6) 0.111(4) Uani 1 1 d U
H10C H -0.8196 0.2934 0.6137 0.133 Uiso 1 1 calc R
C2 C -0.6510(10) 0.0507(5) 1.0259(7) 0.133(6) Uani 1 1 d .
C5 C -0.1859(9) 0.2666(5) 0.6218(5) 0.116(3) Uani 1 1 d DU
H5C H -0.1446 0.2439 0.6278 0.139 Uiso 1 1 calc R
C9 C -0.5271(13) 0.2793(6) 0.4292(8) 0.166(5) Uani 1 1 d U
H9C H -0.4892 0.2952 0.4119 0.249 Uiso 1 1 calc R
H9D H -0.5777 0.2733 0.4054 0.249 Uiso 1 1 calc R
H9E H -0.5003 0.2537 0.4415 0.249 Uiso 1 1 calc R
C16 C -0.054(3) -0.0099(16) 0.8009(19) 0.211(8) Uani 0.50 1 d PU
H16A H -0.0491 -0.0376 0.7879 0.317 Uiso 0.50 1 calc PR
H16B H -0.1090 -0.0058 0.8096 0.317 Uiso 0.50 1 calc PR
H16C H -0.0120 -0.0060 0.8311 0.317 Uiso 0.50 1 calc PR
C17 C 0.0168(13) 0.2077(4) 0.7818(7) 0.149(5) Uani 1 1 d DU
C7 C -0.5618(11) 0.3478(4) 0.4789(5) 0.137(3) Uani 1 1 d DU
H7C H -0.6007 0.3574 0.4492 0.164 Uiso 1 1 calc R
H7D H -0.5082 0.3618 0.4787 0.164 Uiso 1 1 calc R
C4 C -0.2330(8) 0.2590(4) 0.5738(5) 0.119(3) Uani 1 1 d DU
H4C H -0.1970 0.2525 0.5484 0.142 Uiso 1 1 calc R
H4D H -0.2688 0.2825 0.5619 0.142 Uiso 1 1 calc R
C18 C 0.0102(18) 0.2553(5) 0.7740(9) 0.094(6) Uani 0.50 1 d PDU
C3A C -0.5998(16) 0.1170(6) 1.0597(10) 0.085(8) Uani 0.50 1 d P
H3AA H -0.5488 0.1317 1.0731 0.127 Uiso 0.50 1 calc PR
H3AB H -0.6362 0.1161 1.0856 0.127 Uiso 0.50 1 calc PR
H3AC H -0.6282 0.1312 1.0297 0.127 Uiso 0.50 1 calc PR
C15 C -0.0384(12) 0.0213(7) 0.7598(9) 0.165(6) Uani 1 1 d U
C14 C -0.421(2) -0.1273(8) 0.7735(15) 0.134(14) Uani 0.50 1 d P
H14A H -0.4593 -0.1500 0.7748 0.200 Uiso 0.50 1 calc PR
H14B H -0.3786 -0.1277 0.8039 0.200 Uiso 0.50 1 calc PR
H14C H -0.3937 -0.1300 0.7434 0.200 Uiso 0.50 1 calc PR
C6 C -0.1375(14) 0.3041(7) 0.6264(9) 0.182(5) Uani 1 1 d U
H6C H -0.1066 0.3062 0.5979 0.273 Uiso 1 1 calc R
H6D H -0.0986 0.3037 0.6582 0.273 Uiso 1 1 calc R
H6E H -0.1748 0.3275 0.6262 0.273 Uiso 1 1 calc R
C3 C -0.715(3) 0.0725(15) 1.0506(19) 0.201(8) Uani 0.50 1 d PU
H3C H -0.7685 0.0591 1.0416 0.301 Uiso 0.50 1 calc PR
H3D H -0.7190 0.1009 1.0389 0.301 Uiso 0.50 1 calc PR
H3E H -0.6982 0.0720 1.0874 0.301 Uiso 0.50 1 calc PR
O1W O -0.2500(15) -0.0643(8) 0.7109(9) 0.143(6) Uani 0.50 1 d PU
O2W O -0.6623(13) -0.0482(7) 0.8909(8) 0.268(6) Uani 1 1 d U
O3W O -0.5166(17) 0.3808(8) 0.6822(10) 0.157(6) Uani 0.50 1 d PU
C1A C -0.4595(10) 0.1442(3) 0.7732(5) 0.102(5) Uani 1 1 d DU
O1A O -0.4701(17) 0.1826(5) 0.7952(8) 0.159(8) Uani 0.50 1 d PDU
H1AG H -0.4327 0.1862 0.8200 0.238 Uiso 0.50 1 calc PR

loop_
_atom_site_aniso_label
_atom_site_aniso_U_11
_atom_site_aniso_U_22
_atom_site_aniso_U_33
_atom_site_aniso_U_23
_atom_site_aniso_U_13
_atom_site_aniso_U_12
Cd1 0.0696(7) 0.0609(6) 0.0908(9) 0.000 0.0025(7) 0.000
Cd2 0.0755(7) 0.0532(5) 0.0447(5) 0.0078(4) 0.0074(5) -0.0025(5)
Cd3 0.0967(7) 0.1210(8) 0.0722(6) 0.0103(5) 0.0021(5) 0.0253(6)
V1 0.0532(9) 0.0451(8) 0.0453(8) 0.0009(7) 0.0033(7) -0.0082(7)
V2 0.0569(9) 0.0464(8) 0.0423(8) 0.0046(7) 0.0065(7) -0.0071(7)
V3 0.0583(9) 0.0442(8) 0.0321(7) -0.0012(6) 0.0040(7) -0.0032(7)
V4 0.0616(10) 0.0380(7) 0.0425(8) 0.0000(6) 0.0012(7) -0.0057(7)
V5 0.0572(9) 0.0398(7) 0.0368(8) -0.0036(6) -0.0020(7) -0.0076(7)
V6 0.0548(12) 0.0329(10) 0.0382(11) 0.000 0.0009(10) 0.000
V7 0.0558(9) 0.0384(7) 0.0402(8) 0.0049(6) -0.0029(7) 0.0029(7)
V8 0.0515(9) 0.0476(8) 0.0354(8) 0.0005(6) 0.0058(7) -0.0026(7)
V9 0.0560(9) 0.0416(7) 0.0302(7) 0.0039(6) -0.0009(7) -0.0034(7)
V10 0.0511(9) 0.0408(7) 0.0401(8) -0.0023(6) 0.0028(7) 0.0043(7)
V11 0.0465(8) 0.0460(8) 0.0431(8) 0.0013(7) -0.0033(7) -0.0020(7)
P1 0.0435(13) 0.0500(12) 0.0445(13) -0.0010(10) 0.0064(11) -0.0005(10)
P2 0.0648(15) 0.0354(11) 0.0427(12) 0.0050(10) 0.0051(12) 0.0001(11)
P3 0.0553(13) 0.0367(11) 0.0341(11) 0.0065(9) 0.0009(10) -0.0040(10)
O1 0.058(4) 0.034(3) 0.042(3) 0.001(2) -0.005(3) 0.001(3)
O2 0.059(4) 0.043(3) 0.038(3) 0.002(3) -0.003(3) 0.000(3)
O3 0.059(4) 0.048(3) 0.046(3) 0.002(3) 0.006(3) 0.002(3)
O4 0.063(4) 0.040(3) 0.033(3) 0.001(2) -0.003(3) -0.006(3)
O5 0.049(3) 0.043(3) 0.040(3) 0.006(2) 0.002(3) 0.004(3)
O6 0.066(4) 0.043(3) 0.033(3) -0.003(2) -0.003(3) -0.003(3)
O7 0.074(4) 0.038(3) 0.039(3) 0.005(3) 0.003(3) 0.001(3)
O8 0.043(3) 0.045(3) 0.041(3) -0.003(3) 0.003(3) 0.000(3)
O9 0.044(3) 0.040(3) 0.051(3) -0.002(3) -0.001(3) 0.005(3)
O10 0.074(4) 0.056(4) 0.045(3) -0.008(3) -0.008(3) -0.012(3)
O11 0.056(3) 0.041(3) 0.035(3) 0.007(2) 0.000(3) 0.002(3)
O12 0.057(3) 0.037(3) 0.042(3) 0.006(2) 0.000(3) -0.001(3)
O13 0.059(4) 0.041(3) 0.035(3) -0.004(2) 0.008(3) 0.000(3)
O14 0.061(4) 0.038(3) 0.042(3) 0.003(2) 0.003(3) -0.003(3)
O15 0.055(3) 0.043(3) 0.044(3) 0.005(3) 0.000(3) 0.000(3)
O16 0.063(4) 0.073(4) 0.061(4) 0.003(3) -0.014(4) -0.003(4)
O17 0.057(3) 0.042(3) 0.038(3) -0.004(2) -0.006(3) 0.014(3)
O18 0.073(4) 0.059(4) 0.034(3) 0.011(3) -0.005(3) 0.000(3)
O19 0.054(3) 0.041(3) 0.035(3) 0.003(2) -0.003(3) -0.004(3)
O20 0.075(4) 0.041(3) 0.049(4) 0.009(3) 0.005(3) -0.015(3)
O21 0.053(4) 0.052(3) 0.056(4) -0.001(3) 0.011(3) -0.001(3)
O22 0.082(5) 0.046(3) 0.068(4) 0.004(3) -0.003(4) -0.021(3)
O23 0.088(5) 0.061(4) 0.043(3) -0.011(3) 0.022(3) -0.008(4)
O24 0.061(4) 0.065(4) 0.091(5) 0.000(4) 0.015(4) -0.010(3)
O25 0.057(4) 0.071(4) 0.073(5) -0.002(4) 0.001(4) 0.007(3)
O26 0.067(4) 0.062(4) 0.035(3) 0.011(3) 0.003(3) -0.013(3)
O27 0.090(5) 0.040(3) 0.058(4) 0.008(3) 0.000(4) 0.006(3)
O28 0.079(5) 0.054(4) 0.072(5) 0.018(3) 0.000(4) 0.018(3)
O29 0.064(4) 0.080(4) 0.049(4) -0.002(3) 0.012(3) -0.001(4)
O30 0.074(4) 0.058(4) 0.061(4) -0.013(3) 0.002(4) 0.016(3)
N9 0.094(6) 0.049(4) 0.070(6) 0.000(4) 0.012(5) 0.021(4)
N1 0.065(6) 0.099(7) 0.088(7) 0.014(6) 0.010(5) -0.020(5)
N5 0.132(6) 0.102(5) 0.084(5) 0.020(5) 0.017(5) -0.001(5)
N3 0.088(5) 0.090(5) 0.100(5) 0.026(5) 0.027(5) -0.022(4)
N4 0.098(5) 0.108(5) 0.085(5) 0.032(5) 0.026(5) -0.002(5)
N7 0.104(8) 0.114(8) 0.072(7) -0.011(6) -0.015(6) 0.033(7)
N1A 0.134(8) 0.052(5) 0.073(6) 0.003(5) 0.026(6) -0.006(5)
N8 0.112(8) 0.099(7) 0.076(7) -0.006(6) 0.011(6) 0.016(6)
N10 0.151(11) 0.112(9) 0.161(12) 0.038(8) 0.049(10) 0.052(8)
N6 0.162(5) 0.136(5) 0.127(5) -0.015(5) 0.005(5) 0.027(5)
N11 0.114(6) 0.124(7) 0.144(7) -0.016(6) 0.021(6) 0.006(5)
C1 0.105(10) 0.125(11) 0.117(10) -0.040(9) 0.058(9) -0.014(9)
C13 0.111(7) 0.068(6) 0.108(7) 0.017(5) 0.001(5) 0.002(5)
C8 0.148(5) 0.126(5) 0.111(5) 0.008(5) 0.033(5) 0.004(5)
C12 0.162(8) 0.162(8) 0.150(8) 0.004(7) 0.027(6) 0.014(7)
C11 0.103(7) 0.126(7) 0.099(7) -0.008(6) 0.016(6) 0.007(6)
C10 0.104(7) 0.126(7) 0.103(7) 0.000(6) 0.018(6) 0.020(6)
C2 0.120(10) 0.112(11) 0.194(15) 0.009(11) 0.106(10) 0.004(9)
C5 0.108(4) 0.122(4) 0.120(4) 0.025(4) 0.027(4) -0.022(4)
C9 0.170(7) 0.170(7) 0.160(7) -0.006(6) 0.029(6) -0.007(6)
C16 0.212(10) 0.210(10) 0.210(11) 0.001(7) 0.030(7) 0.001(7)
C17 0.138(8) 0.139(8) 0.163(8) -0.006(6) 0.008(6) 0.002(6)
C7 0.153(5) 0.133(5) 0.125(5) 0.009(4) 0.022(4) 0.006(4)
C4 0.118(5) 0.125(5) 0.116(5) 0.016(5) 0.028(5) -0.014(5)
C18 0.091(8) 0.091(8) 0.100(9) -0.006(6) 0.017(7) -0.004(7)
C3A 0.106(17) 0.041(11) 0.110(19) -0.010(11) 0.026(15) 0.021(11)
C15 0.167(8) 0.151(8) 0.177(9) -0.003(7) 0.032(7) -0.017(6)
C14 0.13(2) 0.071(16) 0.19(3) 0.013(19) 0.00(2) 0.043(16)
C6 0.184(7) 0.178(7) 0.182(7) 0.007(6) 0.023(6) -0.010(6)
C3 0.201(10) 0.202(10) 0.200(10) 0.008(7) 0.033(7) 0.002(7)
O1W 0.146(8) 0.140(8) 0.145(9) 0.003(7) 0.028(7) -0.001(7)
O2W 0.268(9) 0.265(9) 0.267(9) 0.022(7) 0.032(7) -0.020(7)
O3W 0.163(9) 0.139(9) 0.165(9) -0.015(7) 0.012(7) -0.007(7)
C1A 0.149(11) 0.074(7) 0.069(7) -0.003(6) -0.026(7) -0.026(7)
O1A 0.192(16) 0.155(15) 0.116(14) 0.002(13) -0.015(13) -0.032(14)

loop_
_atom_type_symbol
_atom_type_description
_atom_type_scat_dispersion_real
_atom_type_scat_dispersion_imag
_atom_type_scat_source
C C 0.0033 0.0016 'International Tables Vol C Tables 4.2.6.8 and 6.1.1.4'
H H 0.0000 0.0000 'International Tables Vol C Tables 4.2.6.8 and 6.1.1.4'
N N 0.0061 0.0033 'International Tables Vol C Tables 4.2.6.8 and 6.1.1.4'
O O 0.0106 0.0060 'International Tables Vol C Tables 4.2.6.8 and 6.1.1.4'
P P 0.1023 0.0942 'International Tables Vol C Tables 4.2.6.8 and 6.1.1.4'
V V 0.3005 0.5294 'International Tables Vol C Tables 4.2.6.8 and 6.1.1.4'
Cd Cd -0.8075 1.2024 'International Tables Vol C Tables 4.2.6.8 and 6.1.1.4'

loop_
_geom_angle_atom_site_label_1
_geom_angle_atom_site_label_2
_geom_angle_atom_site_label_3
_geom_angle
_geom_angle_site_symmetry_1
_geom_angle_site_symmetry_3
N11 Cd1 N11 71.9(7) . 2_556
N11 Cd1 O25 94.3(4) . .
N11 Cd1 O25 86.1(4) 2_556 .
N11 Cd1 O25 86.1(4) . 2_556
N11 Cd1 O25 94.3(4) 2_556 2_556
O25 Cd1 O25 179.5(4) . 2_556
N11 Cd1 N10 165.6(5) . 2_556
N11 Cd1 N10 105.7(5) 2_556 2_556
O25 Cd1 N10 99.8(4) . 2_556
O25 Cd1 N10 79.9(4) 2_556 2_556
N11 Cd1 N10 105.7(5) . .
N11 Cd1 N10 165.6(5) 2_556 .
O25 Cd1 N10 79.9(4) . .
O25 Cd1 N10 99.8(4) 2_556 .
N10 Cd1 N10 80.2(6) 2_556 .
N1A Cd2 N1A 180.000(2) 5_457 .
N1A Cd2 N1 103.5(4) 5_457 .
N1A Cd2 N1 76.5(4) . .
N1A Cd2 N1 76.5(4) 5_457 5_457
N1A Cd2 N1 103.5(4) . 5_457
N1 Cd2 N1 180.0(5) . 5_457
N1A Cd2 O26 90.3(3) 5_457 5_457
N1A Cd2 O26 89.7(3) . 5_457
N1 Cd2 O26 88.0(3) . 5_457
N1 Cd2 O26 92.0(3) 5_457 5_457
N1A Cd2 O26 89.7(3) 5_457 .
N1A Cd2 O26 90.3(3) . .
N1 Cd2 O26 92.0(3) . .
N1 Cd2 O26 88.0(3) 5_457 .
O26 Cd2 O26 180.00(11) 5_457 .
N6 Cd3 N7 126.3(5) . .
N6 Cd3 N5 77.0(5) . .
N7 Cd3 N5 156.5(4) . .
N6 Cd3 N8 102.2(5) . .
N7 Cd3 N8 75.2(4) . .
N5 Cd3 N8 98.9(4) . .
N6 Cd3 O27 92.1(4) . .
N7 Cd3 O27 87.3(3) . .
N5 Cd3 O27 95.3(3) . .
N8 Cd3 O27 161.8(3) . .
O24 V1 O1 106.7(3) . .
O24 V1 O5 114.5(3) . .
O1 V1 O5 80.8(2) . .
O24 V1 O3 112.3(3) . .
O1 V1 O3 85.3(2) . .
O5 V1 O3 133.2(3) . .
O24 V1 O9 104.0(3) . .
O1 V1 O9 147.4(3) . .
O5 V1 O9 76.9(2) . .
O3 V1 O9 93.0(2) . .
O24 V1 V4 108.7(3) . .
O1 V1 V4 43.25(16) . .
O5 V1 V4 116.91(19) . .
O3 V1 V4 43.30(19) . .
O9 V1 V4 132.84(16) . .
O24 V1 V5 116.1(3) . .
O1 V1 V5 40.53(17) . .
O5 V1 V5 40.28(18) . .
O3 V1 V5 114.4(2) . .
O9 V1 V5 114.26(18) . .
V4 V1 V5 80.18(7) . .
O24 V1 V11 115.1(3) . .
O1 V1 V11 113.37(18) . .
O5 V1 V11 35.67(17) . .
O3 V1 V11 119.70(18) . .
O9 V1 V11 41.18(17) . .
V4 V1 V11 135.58(7) . .
V5 V1 V11 74.37(6) . .
O15 V2 O3 101.2(3) . .
O15 V2 O21 91.8(2) . .
O3 V2 O21 92.6(3) . .
O15 V2 O20 93.9(2) . .
O3 V2 O20 91.4(3) . .
O21 V2 O20 172.3(3) . .
O15 V2 N4 91.3(3) . .
O3 V2 N4 167.6(3) . .
O21 V2 N4 86.5(3) . .
O20 V2 N4 88.2(3) . .
O15 V2 N3 168.7(3) . .
O3 V2 N3 90.1(3) . .
O21 V2 N3 88.2(3) . .
O20 V2 N3 85.1(3) . .
N4 V2 N3 77.5(4) . .
O23 V3 O4 111.2(3) . .
O23 V3 O15 111.3(3) . 2_456
O4 V3 O15 84.6(2) . 2_456
O23 V3 O2 114.7(3) . .
O4 V3 O2 79.9(3) . .
O15 V3 O2 133.9(3) 2_456 .
O23 V3 O7 103.0(3) . 2_456
O4 V3 O7 144.3(3) . 2_456
O15 V3 O7 92.9(2) 2_456 2_456
O2 V3 O7 76.5(3) . 2_456
O23 V3 V8 112.4(3) . .
O4 V3 V8 42.75(17) . .
O15 V3 V8 42.74(17) 2_456 .
O2 V3 V8 115.46(18) . .
O7 V3 V8 130.44(17) 2_456 .
O23 V3 V9 118.6(2) . .
O4 V3 V9 40.02(19) . .
O15 V3 V9 114.44(18) 2_456 .
O2 V3 V9 39.95(17) . .
O7 V3 V9 113.02(19) 2_456 .
V8 V3 V9 79.31(7) . .
O23 V3 V5 113.3(3) . .
O4 V3 V5 112.8(2) . .
O15 V3 V5 120.3(2) 2_456 .
O2 V3 V5 36.39(17) . .
O7 V3 V5 40.12(18) 2_456 .
V8 V3 V5 133.96(7) . .
V9 V3 V5 74.68(7) . .
O22 V4 O3 111.7(3) . .
O22 V4 O1 104.7(3) . .
O3 V4 O1 86.2(3) . .
O22 V4 O6 114.6(3) . 2_456
O3 V4 O6 133.3(3) . 2_456
O1 V4 O6 88.0(2) . 2_456
O22 V4 O6 101.4(3) . .
O3 V4 O6 91.3(2) . .
O1 V4 O6 152.8(2) . .
O6 V4 O6 74.3(3) 2_456 .
O22 V4 V1 106.8(3) . .
O3 V4 V1 44.52(18) . .
O1 V4 V1 42.95(18) . .
O6 V4 V1 122.64(17) 2_456 .
O6 V4 V1 133.84(18) . .
O10 V5 O2 108.5(3) . .
O10 V5 O5 109.2(3) . .
O2 V5 O5 94.3(3) . .
O10 V5 O1 106.3(3) . .
O2 V5 O1 144.7(2) . .
O5 V5 O1 80.0(2) . .
O10 V5 O7 107.2(3) . 2_456
O2 V5 O7 77.7(2) . 2_456
O5 V5 O7 143.4(2) . 2_456
O1 V5 O7 86.4(2) . 2_456
O10 V5 V1 112.1(3) . .
O2 V5 V1 126.88(19) . .
O5 V5 V1 40.62(17) . .
O1 V5 V1 39.39(18) . .
O7 V5 V1 119.21(17) 2_456 .
O10 V5 V3 112.1(3) . .
O2 V5 V3 36.83(18) . .
O5 V5 V3 123.65(18) . .
O1 V5 V3 121.25(18) . .
O7 V5 V3 40.92(17) 2_456 .
V1 V5 V3 135.69(6) . .
O17 V6 O17 102.6(3) 2_456 .
O17 V6 O12 92.8(2) 2_456 .
O17 V6 O12 92.1(2) . .
O17 V6 O12 92.1(2) 2_456 2_456
O17 V6 O12 92.8(2) . 2_456
O12 V6 O12 172.2(3) . 2_456
O17 V6 N9 167.1(3) 2_456 2_456
O17 V6 N9 90.2(3) . 2_456
O12 V6 N9 88.9(3) . 2_456
O12 V6 N9 85.1(3) 2_456 2_456
O17 V6 N9 90.2(3) 2_456 .
O17 V6 N9 167.1(3) . .
O12 V6 N9 85.1(3) . .
O12 V6 N9 88.9(3) 2_456 .
N9 V6 N9 77.2(5) 2_456 .
O28 V7 O17 111.9(3) . 2_456
O28 V7 O8 110.4(3) . .
O17 V7 O8 84.9(2) 2_456 .
O28 V7 O13 115.1(3) . .
O17 V7 O13 133.0(2) 2_456 .
O8 V7 O13 78.8(2) . .
O28 V7 O14 102.5(3) . .
O17 V7 O14 93.0(2) 2_456 .
O8 V7 O14 145.4(2) . .
O13 V7 O14 77.6(2) . .
O28 V7 V10 111.6(3) . .
O17 V7 V10 43.30(19) 2_456 .
O8 V7 V10 42.72(16) . .
O13 V7 V10 114.52(18) . .
O14 V7 V10 131.77(16) . .
O28 V7 V11 117.6(3) . .
O17 V7 V11 114.48(18) 2_456 .
O8 V7 V11 39.68(16) . .
O13 V7 V11 39.22(18) . .
O14 V7 V11 114.02(16) . .
V10 V7 V11 79.17(6) . .
O28 V7 V9 113.5(3) . .
O17 V7 V9 120.2(2) 2_456 .
O8 V7 V9 112.41(18) . .
O13 V7 V9 36.72(18) . .
O14 V7 V9 40.92(15) . .
V10 V7 V9 134.38(7) . .
V11 V7 V9 74.60(6) . .
O29 V8 O15 111.6(3) . 2_456
O29 V8 O4 106.2(3) . .
O15 V8 O4 84.9(2) 2_456 .
O29 V8 O11 114.1(3) . .
O15 V8 O11 134.0(3) 2_456 .
O4 V8 O11 87.6(2) . .
O29 V8 O19 100.6(3) . 2_456
O15 V8 O19 92.7(2) 2_456 2_456
O4 V8 O19 152.0(3) . 2_456
O11 V8 O19 74.0(2) . 2_456
O29 V8 V3 109.0(2) . .
O15 V8 V3 43.10(17) 2_456 .
O4 V8 V3 42.76(17) . .
O11 V8 V3 121.60(18) . .
O19 V8 V3 133.19(17) 2_456 .
O18 V9 O2 107.1(3) . .
O18 V9 O13 107.2(3) . .
O2 V9 O13 93.6(3) . .
O18 V9 O4 109.1(3) . .
O2 V9 O4 79.8(2) . .
O13 V9 O4 143.5(2) . .
O18 V9 O14 108.4(3) . .
O2 V9 O14 144.3(2) . .
O13 V9 O14 78.3(2) . .
O4 V9 O14 86.5(2) . .
O18 V9 V3 112.0(2) . .
O2 V9 V3 40.21(19) . .
O13 V9 V3 125.92(17) . .
O4 V9 V3 39.62(16) . .
O14 V9 V3 120.26(18) . .
O18 V9 V7 112.0(2) . .
O2 V9 V7 123.50(19) . .
O13 V9 V7 36.94(16) . .
O4 V9 V7 121.05(17) . .
O14 V9 V7 41.38(18) . .
V3 V9 V7 135.97(6) . .
O30 V10 O8 106.0(3) . .
O30 V10 O17 111.7(3) . 2_456
O8 V10 O17 84.8(2) . 2_456
O30 V10 O19 113.5(3) . .
O8 V10 O19 88.2(2) . .
O17 V10 O19 134.5(2) 2_456 .
O30 V10 O11 102.1(3) . 2_456
O8 V10 O11 150.9(2) . 2_456
O17 V10 O11 91.6(2) 2_456 2_456
O19 V10 O11 73.8(2) . 2_456
O30 V10 V7 108.3(3) . .
O8 V10 V7 42.95(18) . .
O17 V10 V7 42.91(16) 2_456 .
O19 V10 V7 122.91(17) . .
O11 V10 V7 132.03(19) 2_456 .
O16 V11 O5 108.1(3) . .
O16 V11 O13 108.7(3) . .
O5 V11 O13 94.2(3) . .
O16 V11 O8 108.2(3) . .
O5 V11 O8 143.3(2) . .
O13 V11 O8 79.5(2) . .
O16 V11 O9 107.7(3) . .
O5 V11 O9 77.4(2) . .
O13 V11 O9 143.4(2) . .
O8 V11 O9 86.4(2) . .
O16 V11 V7 111.9(3) . .
O5 V11 V7 126.5(2) . .
O13 V11 V7 39.95(16) . .
O8 V11 V7 39.63(18) . .
O9 V11 V7 120.15(16) . .
O16 V11 V1 113.1(3) . .
O5 V11 V1 36.57(18) . .
O13 V11 V1 122.72(18) . .
O8 V11 V1 120.00(18) . .
O9 V11 V1 40.86(16) . .
V7 V11 V1 134.94(7) . .
O25 P1 O21 113.9(4) . .
O25 P1 O9 110.9(4) . .
O21 P1 O9 107.6(3) . .
O25 P1 O19 109.9(4) . .
O21 P1 O19 107.4(3) . .
O9 P1 O19 106.9(3) . .
O20 P2 O27 113.5(4) . .
O20 P2 O7 109.3(4) . .
O27 P2 O7 110.2(4) . .
O20 P2 O6 107.0(3) . .
O27 P2 O6 110.2(4) . .
O7 P2 O6 106.5(3) . .
O26 P3 O12 113.9(4) . .
O26 P3 O14 111.9(3) . .
O12 P3 O14 108.1(3) . .
O26 P3 O11 110.1(4) . .
O12 P3 O11 107.4(3) . .
O14 P3 O11 104.9(3) . .
V1 O1 V4 93.8(3) . .
V1 O1 V5 100.1(2) . .
V4 O1 V5 146.5(3) . .
V5 O2 V9 145.5(4) . .
V5 O2 V3 106.8(3) . .
V9 O2 V3 99.8(3) . .
V4 O3 V2 130.6(3) . .
V4 O3 V1 92.2(3) . .
V2 O3 V1 128.6(3) . .
V8 O4 V3 94.5(2) . .
V8 O4 V9 146.4(3) . .
V3 O4 V9 100.4(3) . .
V11 O5 V5 145.6(3) . .
V11 O5 V1 107.8(3) . .
V5 O5 V1 99.1(2) . .
P2 O6 V4 125.8(3) . 2_456
P2 O6 V4 127.3(4) . .
V4 O6 V4 105.5(3) 2_456 .
P2 O7 V5 129.9(4) . 2_456
P2 O7 V3 130.4(4) . 2_456
V5 O7 V3 99.0(2) 2_456 2_456
V10 O8 V7 94.3(2) . .
V10 O8 V11 147.2(3) . .
V7 O8 V11 100.7(3) . .
P1 O9 V1 130.3(3) . .
P1 O9 V11 130.0(3) . .
V1 O9 V11 98.0(3) . .
P3 O11 V8 125.2(3) . .
P3 O11 V10 125.8(3) . 2_456
V8 O11 V10 105.3(3) . 2_456
P3 O12 V6 128.9(3) . .
V11 O13 V9 146.4(3) . .
V11 O13 V7 100.8(3) . .
V9 O13 V7 106.3(3) . .
P3 O14 V9 130.5(4) . .
P3 O14 V7 130.2(3) . .
V9 O14 V7 97.7(2) . .
V8 O15 V2 131.3(3) 2_456 .
V8 O15 V3 94.2(2) 2_456 2_456
V2 O15 V3 130.1(3) . 2_456
V7 O17 V6 130.7(3) 2_456 .
V7 O17 V10 93.8(3) 2_456 2_456
V6 O17 V10 130.1(3) . 2_456
P1 O19 V10 125.3(3) . .
P1 O19 V8 126.8(3) . 2_456
V10 O19 V8 105.8(2) . 2_456
P2 O20 V2 127.8(4) . .
P1 O21 V2 129.4(4) . .
P1 O25 Cd1 137.7(4) . .
P3 O26 Cd2 145.8(4) . .
P2 O27 Cd3 131.1(4) . .
C13 N9 V6 110.6(7) . .
C13 N9 H9A 109.5 . .
V6 N9 H9A 109.5 . .
C13 N9 H9B 109.5 . .
V6 N9 H9B 109.5 . .
H9A N9 H9B 108.1 . .
C2 N1 Cd2 108.2(8) . .
C2 N1 H1A 110.1 . .
Cd2 N1 H1A 110.1 . .
C2 N1 H1B 110.1 . .
Cd2 N1 H1B 110.1 . .
H1A N1 H1B 108.4 . .
C8 N5 Cd3 111.5(8) . .
C8 N5 H5A 109.3 . .
Cd3 N5 H5A 109.3 . .
C8 N5 H5B 109.3 . .
Cd3 N5 H5B 109.3 . .
H5A N5 H5B 108.0 . .
C5 N3 V2 104.2(8) . .
C5 N3 H3A 110.9 . .
V2 N3 H3A 110.9 . .
C5 N3 H3B 110.9 . .
V2 N3 H3B 110.9 . .
H3A N3 H3B 108.9 . .
C4 N4 V2 119.3(8) . .
C4 N4 H4A 107.5 . .
V2 N4 H4A 107.5 . .
C4 N4 H4B 107.5 . .
V2 N4 H4B 107.5 . .
H4A N4 H4B 107.0 . .
C10 N7 Cd3 110.3(8) . .
C10 N7 H7A 109.6 . .
Cd3 N7 H7A 109.6 . .
C10 N7 H7B 109.6 . .
Cd3 N7 H7B 109.6 . .
H7A N7 H7B 108.1 . .
C1 N1A Cd2 109.6(8) . .
C1 N1A H1AA 109.8 . .
Cd2 N1A H1AA 109.8 . .
C1 N1A H1AB 109.8 . .
Cd2 N1A H1AB 109.8 . .
H1AA N1A H1AB 108.2 . .
C11 N8 Cd3 111.6(8) . .
C11 N8 H8A 109.3 . .
Cd3 N8 H8A 109.3 . .
C11 N8 H8B 109.3 . .
Cd3 N8 H8B 109.3 . .
H8A N8 H8B 108.0 . .
C15 N10 Cd1 102.4(11) . .
C15 N10 H10A 111.3 . .
Cd1 N10 H10A 111.3 . .
C15 N10 H10B 111.3 . .
Cd1 N10 H10B 111.3 . .
H10A N10 H10B 109.2 . .
C7 N6 Cd3 119.8(10) . .
C7 N6 H6A 107.4 . .
Cd3 N6 H6A 107.4 . .
C7 N6 H6B 107.4 . .
Cd3 N6 H6B 107.4 . .
H6A N6 H6B 106.9 . .
C17 N11 Cd1 114.7(12) . .
C17 N11 H11A 108.6 . .
Cd1 N11 H11A 108.6 . .
C17 N11 H11B 108.6 . .
Cd1 N11 H11B 108.6 . .
H11A N11 H11B 107.6 . .
C3A C1 C2 115.9(16) . .
C3A C1 N1A 119.7(16) . .
C2 C1 N1A 113.1(13) . .
C14 C13 C13 111.0(16) . 2_456
C14 C13 N9 117.2(17) . .
C13 C13 N9 108.1(9) 2_456 .
C7 C8 C9 129.8(15) . .
C7 C8 N5 111.0(14) . .
C9 C8 N5 110.2(12) . .
C7 C8 H8C 100.0 . .
C9 C8 H8C 100.0 . .
N5 C8 H8C 100.0 . .
C10 C12 H12A 109.5 . .
C10 C12 H12B 109.5 . .
H12A C12 H12B 109.5 . .
C10 C12 H12C 109.5 . .
H12A C12 H12C 109.5 . .
H12B C12 H12C 109.5 . .
C10 C11 N8 115.0(13) . .
C10 C11 H11C 108.5 . .
N8 C11 H11C 108.5 . .
C10 C11 H11D 108.5 . .
N8 C11 H11D 108.5 . .
H11C C11 H11D 107.5 . .
C11 C10 N7 116.0(14) . .
C11 C10 C12 110.7(14) . .
N7 C10 C12 120.6(14) . .
C11 C10 H10C 102.0 . .
N7 C10 H10C 102.0 . .
C12 C10 H10C 102.0 . .
N1 C2 C1 117.6(13) . .
N1 C2 C3 131(2) . .
C1 C2 C3 97(2) . .
C4 C5 C6 116.0(14) . .
C4 C5 N3 119.8(12) . .
C6 C5 N3 102.6(14) . .
C4 C5 H5C 105.8 . .
C6 C5 H5C 105.8 . .
N3 C5 H5C 105.8 . .
C8 C9 H9C 109.5 . .
C8 C9 H9D 109.5 . .
H9C C9 H9D 109.5 . .
C8 C9 H9E 109.5 . .
H9C C9 H9E 109.5 . .
H9D C9 H9E 109.5 . .
C15 C16 H16A 109.5 . .
C15 C16 H16B 109.5 . .
H16A C16 H16B 109.5 . .
C15 C16 H16C 109.5 . .
H16A C16 H16C 109.5 . .
H16B C16 H16C 109.5 . .
N11 C17 C18 149(2) . .
N11 C17 C17 104.5(12) . 2_556
C18 C17 C17 82.2(11) . 2_556
C8 C7 N6 114.0(13) . .
C8 C7 H7C 108.7 . .
N6 C7 H7C 108.7 . .
C8 C7 H7D 108.7 . .
N6 C7 H7D 108.7 . .
H7C C7 H7D 107.6 . .
C5 C4 N4 101.6(11) . .
C5 C4 H4C 111.4 . .
N4 C4 H4C 111.4 . .
C5 C4 H4D 111.5 . .
N4 C4 H4D 111.4 . .
H4C C4 H4D 109.3 . .
C18 C18 C17 97.7(12) 2_556 .
C1 C3A H3AA 109.5 . .
C1 C3A H3AB 109.5 . .
H3AA C3A H3AB 109.5 . .
C1 C3A H3AC 109.5 . .
H3AA C3A H3AC 109.5 . .
H3AB C3A H3AC 109.5 . .
C15 C15 C16 120(2) 2_556 .
C15 C15 N10 115.5(13) 2_556 .
C16 C15 N10 92(2) . .
C13 C14 H14A 109.5 . .
C13 C14 H14B 109.5 . .
H14A C14 H14B 109.5 . .
C13 C14 H14C 109.5 . .
H14A C14 H14C 109.5 . .
H14B C14 H14C 109.5 . .
C5 C6 H6C 109.5 . .
C5 C6 H6D 109.5 . .
H6C C6 H6D 109.5 . .
C5 C6 H6E 109.5 . .
H6C C6 H6E 109.5 . .
H6D C6 H6E 109.5 . .
C2 C3 H3C 109.5 . .
C2 C3 H3D 109.5 . .
H3C C3 H3D 109.5 . .
C2 C3 H3E 109.5 . .
H3C C3 H3E 109.5 . .
H3D C3 H3E 109.5 . .
O1A C1A C1A 100.1(13) . 2_456
C1A O1A H1AG 109.5 . .

loop_
_geom_bond_atom_site_label_1
_geom_bond_atom_site_label_2
_geom_bond_distance
_geom_bond_site_symmetry_2
Cd1 N11 2.268(13) .
Cd1 N11 2.268(13) 2_556
Cd1 O25 2.350(7) .
Cd1 O25 2.350(7) 2_556
Cd1 N10 2.389(13) 2_556
Cd1 N10 2.389(13) .
Cd2 N1A 2.309(9) 5_457
Cd2 N1A 2.309(9) .
Cd2 N1 2.322(9) .
Cd2 N1 2.322(9) 5_457
Cd2 O26 2.355(6) 5_457
Cd2 O26 2.355(6) .
Cd3 N6 2.024(14) .
Cd3 N7 2.270(11) .
Cd3 N5 2.279(12) .
Cd3 N8 2.287(10) .
Cd3 O27 2.296(7) .
V1 O24 1.605(7) .
V1 O1 1.893(6) .
V1 O5 1.936(6) .
V1 O3 1.945(6) .
V1 O9 2.044(6) .
V1 V4 2.772(2) .
V1 V5 2.937(3) .
V1 V11 3.095(3) .
V2 O15 1.914(6) .
V2 O3 1.914(6) .
V2 O21 2.014(6) .
V2 O20 2.035(6) .
V2 N4 2.135(10) .
V2 N3 2.140(10) .
V3 O23 1.599(7) .
V3 O4 1.909(6) .
V3 O15 1.921(6) 2_456
V3 O2 1.930(6) .
V3 O7 2.044(6) 2_456
V3 V8 2.804(2) .
V3 V9 2.945(3) .
V3 V5 3.083(3) .
V4 O22 1.597(6) .
V4 O3 1.903(6) .
V4 O1 1.904(5) .
V4 O6 2.011(7) 2_456
V4 O6 2.031(6) .
V5 O10 1.611(6) .
V5 O2 1.910(6) .
V5 O5 1.923(6) .
V5 O1 1.938(6) .
V5 O7 2.011(7) 2_456
V6 O17 1.915(6) 2_456
V6 O17 1.915(6) .
V6 O12 2.014(6) .
V6 O12 2.014(6) 2_456
V6 N9 2.156(8) 2_456
V6 N9 2.156(8) .
V7 O28 1.587(6) .
V7 O17 1.914(5) 2_456
V7 O8 1.917(6) .
V7 O13 1.930(5) .
V7 O14 2.056(7) .
V7 V10 2.805(3) .
V7 V11 2.953(3) .
V7 V9 3.082(2) .
V8 O29 1.594(7) .
V8 O15 1.908(6) 2_456
V8 O4 1.909(6) .
V8 O11 2.022(6) .
V8 O19 2.037(5) 2_456
V9 O18 1.607(6) .
V9 O2 1.919(6) .
V9 O13 1.920(6) .
V9 O4 1.925(6) .
V9 O14 2.037(6) .
V10 O30 1.582(7) .
V10 O8 1.908(5) .
V10 O17 1.928(6) 2_456
V10 O19 2.019(6) .
V10 O11 2.048(5) 2_456
V11 O16 1.594(7) .
V11 O5 1.895(6) .
V11 O13 1.901(6) .
V11 O8 1.918(6) .
V11 O9 2.058(6) .
P1 O25 1.480(7) .
P1 O21 1.507(7) .
P1 O9 1.544(6) .
P1 O19 1.585(6) .
P2 O20 1.485(7) .
P2 O27 1.486(6) .
P2 O7 1.569(6) .
P2 O6 1.581(6) .
P3 O26 1.495(6) .
P3 O12 1.504(6) .
P3 O14 1.562(6) .
P3 O11 1.576(6) .
O6 V4 2.011(7) 2_456
O7 V5 2.011(7) 2_456
O7 V3 2.044(6) 2_456
O11 V10 2.048(5) 2_456
O15 V8 1.908(6) 2_456
O15 V3 1.921(6) 2_456
O17 V7 1.914(5) 2_456
O17 V10 1.928(6) 2_456
O19 V8 2.037(5) 2_456
N9 C13 1.469(15) .
N9 H9A 0.9000 .
N9 H9B 0.9000 .
N1 C2 1.420(19) .
N1 H1A 0.9000 .
N1 H1B 0.9000 .
N5 C8 1.53(2) .
N5 H5A 0.9000 .
N5 H5B 0.9000 .
N3 C5 1.547(17) .
N3 H3A 0.9000 .
N3 H3B 0.9000 .
N4 C4 1.416(13) .
N4 H4A 0.9000 .
N4 H4B 0.9000 .
N7 C10 1.415(17) .
N7 H7A 0.9000 .
N7 H7B 0.9000 .
N1A C1 1.454(18) .
N1A H1AA 0.9000 .
N1A H1AB 0.9000 .
N8 C11 1.450(18) .
N8 H8A 0.9000 .
N8 H8B 0.9000 .
N10 C15 1.55(2) .
N10 H10A 0.9000 .
N10 H10B 0.9000 .
N6 C7 1.501(15) .
N6 H6A 0.9000 .
N6 H6B 0.9000 .
N11 C17 1.33(2) .
N11 H11A 0.9000 .
N11 H11B 0.9000 .
C1 C3A 1.39(2) .
C1 C2 1.44(2) .
C13 C14 1.41(3) .
C13 C13 1.44(2) 2_456
C8 C7 1.438(14) .
C8 C9 1.50(2) .
C8 H8C 0.9800 .
C12 C10 1.41(2) .
C12 H12A 0.9600 .
C12 H12B 0.9600 .
C12 H12C 0.9600 .
C11 C10 1.41(2) .
C11 H11C 0.9700 .
C11 H11D 0.9700 .
C10 H10C 0.9800 .
C2 C3 1.47(5) .
C5 C4 1.383(13) .
C5 C6 1.43(2) .
C5 H5C 0.9800 .
C9 H9C 0.9600 .
C9 H9D 0.9600 .
C9 H9E 0.9600 .
C16 C15 1.52(5) .
C16 H16A 0.9600 .
C16 H16B 0.9600 .
C16 H16C 0.9600 .
C17 C18 1.547(16) .
C17 C17 1.67(4) 2_556
C7 H7C 0.9700 .
C7 H7D 0.9700 .
C4 H4C 0.9700 .
C4 H4D 0.9700 .
C18 C18 1.25(5) 2_556
C3A H3AA 0.9600 .
C3A H3AB 0.9600 .
C3A H3AC 0.9600 .
C15 C15 1.40(4) 2_556
C14 H14A 0.9600 .
C14 H14B 0.9600 .
C14 H14C 0.9600 .
C6 H6C 0.9600 .
C6 H6D 0.9600 .
C6 H6E 0.9600 .
C3 H3C 0.9600 .
C3 H3D 0.9600 .
C3 H3E 0.9600 .
C1A O1A 1.384(15) .
C1A C1A 1.63(2) 2_456
O1A H1AG 0.8200 .
